data_4349204
loop_
_publ_author_name
'Seki, Tomohiro'
'Jin, Mingoo'
'Ito, Hajime'

_publ_section_title
;
 Introduction of a Biphenyl Moiety for a Solvent-Responsive Aryl Gold(I)
 Isocyanide Complex with Mechanical Reactivation.
;
_journal_issue 23
_journal_name_full 'Inorganic chemistry'
_journal_page_first 12309
_journal_page_last 12320
_journal_paper_doi 10.1021/acs.inorgchem.6b02107
_journal_volume 55
_journal_year 2016
_chemical_formula_moiety 'C55 H43 Au4 N5 O'
_chemical_formula_sum 'C55 H43 Au4 N5 O'
_chemical_formula_weight 1577.84
_space_group_crystal_system monoclinic
_space_group_IT_number 15
_space_group_name_Hall '-I 2ya'
_space_group_name_H-M_alt 'I 1 2/a 1'
_atom_sites_solution_hydrogens geom
_atom_sites_solution_primary direct
_atom_sites_solution_secondary difmap
_cell_angle_alpha 90.000(8)
_cell_angle_beta 94.872(9)
_cell_angle_gamma 90.000(16)
_cell_formula_units_Z 4
_cell_length_a 13.946(3)
_cell_length_b 22.946(4)
_cell_length_c 14.767(3)
_cell_measurement_reflns_used 3626
_cell_measurement_temperature 123
_cell_measurement_theta_max 27.43
_cell_measurement_theta_min 3.00
_cell_volume 4708.4(16)
_computing_cell_refinement 'RAPID AUTO'
_computing_data_collection 'RAPID AUTO (Rigaku, ????)'
_computing_data_reduction 'RAPID AUTO'
_computing_molecular_graphics 'CrystalStructure 4.2.2'
_computing_publication_material 'CrystalStructure 4.2.2 (Rigaku, 2016)'
_computing_structure_refinement 'SHELXL Version 2014/7 (Sheldrick, 2008)'
_computing_structure_solution 'SHELXS Version 2013/1 (Sheldrick, 2008)'
_diffrn_ambient_temperature 123
_diffrn_detector_area_resol_mean 10.000
_diffrn_measured_fraction_theta_full 0.997
_diffrn_measured_fraction_theta_max 0.997
_diffrn_measurement_device_type 'Rigaku R-AXIS RAPID'
_diffrn_measurement_method \w
_diffrn_radiation_type 'Mo K\a'
_diffrn_radiation_wavelength 0.71075
_diffrn_reflns_av_R_equivalents 0.1690
_diffrn_reflns_Laue_measured_fraction_full 0.997
_diffrn_reflns_Laue_measured_fraction_max 0.997
_diffrn_reflns_limit_h_max 16
_diffrn_reflns_limit_h_min -16
_diffrn_reflns_limit_k_max 27
_diffrn_reflns_limit_k_min -27
_diffrn_reflns_limit_l_max 17
_diffrn_reflns_limit_l_min -17
_diffrn_reflns_number 16988
_diffrn_reflns_point_group_measured_fraction_full 0.997
_diffrn_reflns_point_group_measured_fraction_max 0.997
_diffrn_reflns_theta_full 25.242
_diffrn_reflns_theta_max 25.499
_diffrn_reflns_theta_min 3.002
_diffrn_standards_number 0
_exptl_absorpt_coefficient_mu 12.514
_exptl_absorpt_correction_T_max 0.308
_exptl_absorpt_correction_T_min 0.106
_exptl_absorpt_correction_type multi-scan
_exptl_absorpt_process_details 'ABSCOR (Rigaku, 1995)'
_exptl_crystal_colour green
_exptl_crystal_density_diffrn 2.226
_exptl_crystal_density_method 'not measured'
_exptl_crystal_description chunk
_exptl_crystal_F_000 2928.00
_exptl_crystal_size_max 0.107
_exptl_crystal_size_mid 0.097
_exptl_crystal_size_min 0.094
_refine_diff_density_max 3.02
_refine_diff_density_min -2.90
_refine_ls_extinction_method none
_refine_ls_goodness_of_fit_ref 1.081
_refine_ls_hydrogen_treatment constr
_refine_ls_number_parameters 272
_refine_ls_number_reflns 4370
_refine_ls_number_restraints 262
_refine_ls_R_factor_all 0.1585
_refine_ls_R_factor_gt 0.0798
_refine_ls_shift/su_max 0.000
_refine_ls_structure_factor_coef Fsqd
_refine_ls_weighting_details 'w = 1/[\s^2^(Fo^2^)+(0.1044P)^2^+109.0089P] where P=(Fo^2^+2Fc^2^)/3'
_refine_ls_weighting_scheme calc
_refine_ls_wR_factor_gt 0.1859
_refine_ls_wR_factor_ref 0.2505
_reflns_Friedel_coverage 0.000
_reflns_number_gt 2252
_reflns_number_total 4370
_reflns_threshold_expression F^2^>2.0\s(F^2^)
_cod_data_source_file 3-DMF.cif
_cod_data_source_block MIN-309-4
_cod_original_cell_volume 4708.6(16)
_cod_database_code 4349204

loop_
_space_group_symop_operation_xyz
'x, y, z'
'-x+1/2, y, -z'
'x+1/2, y+1/2, z+1/2'
'-x+1, y+1/2, -z+1/2'
'-x, -y, -z'
'x-1/2, -y, z'
'-x+1/2, -y+1/2, -z+1/2'
'x, -y+1/2, z+1/2'

loop_
_atom_site_label
_atom_site_type_symbol
_atom_site_fract_x
_atom_site_fract_y
_atom_site_fract_z
_atom_site_U_iso_or_equiv
_atom_site_adp_type
_atom_site_occupancy
_atom_site_site_symmetry_order
_atom_site_calc_flag
_atom_site_refinement_flags_posn
_atom_site_refinement_flags_adp
_atom_site_refinement_flags_occupancy
_atom_site_disorder_assembly
_atom_site_disorder_group
Au1 Au 0.03634(7) 0.57163(4) -0.01628(7) 0.0510(4) Uani 1 1 d . . . . .
Au2 Au 0.36937(8) 0.69386(4) 0.02821(7) 0.0498(4) Uani 1 1 d . . . . .
N27 N 0.2649(11) 0.6477(7) 0.1906(12) 0.048(2) Uani 1 1 d . U . . .
N29 N 0.2076(14) 0.5326(6) 0.1192(14) 0.055(2) Uani 1 1 d . U . . .
C3 C 0.2844(10) 0.5146(6) 0.1779(11) 0.055(2) Uani 1 1 d G U . . .
C4 C 0.2951(11) 0.5327(6) 0.2681(11) 0.055(2) Uani 1 1 d G U . . .
C5 C 0.3666(12) 0.5084(7) 0.3277(9) 0.055(2) Uani 1 1 d G U . . .
H5 H 0.3740 0.5208 0.3893 0.066 Uiso 1 1 calc R U . . .
C6 C 0.4273(10) 0.4659(6) 0.2971(11) 0.055(2) Uani 1 1 d G U . . .
H6 H 0.4762 0.4493 0.3379 0.066 Uiso 1 1 calc R U . . .
C7 C 0.4166(11) 0.4478(6) 0.2070(11) 0.055(2) Uani 1 1 d G U . . .
H7 H 0.4581 0.4187 0.1862 0.066 Uiso 1 1 calc R U . . .
C8 C 0.3451(12) 0.4721(7) 0.1473(9) 0.055(2) Uani 1 1 d G U . . .
H8 H 0.3378 0.4597 0.0858 0.066 Uiso 1 1 calc R U . . .
C9 C -0.0787(12) 0.5974(8) -0.1062(11) 0.062(3) Uani 1 1 d G U . . .
C10 C -0.0822(12) 0.5756(7) -0.1944(12) 0.062(3) Uani 1 1 d G U . . .
H10 H -0.0360 0.5478 -0.2101 0.075 Uiso 1 1 calc R U . . .
C11 C -0.1534(13) 0.5946(7) -0.2593(9) 0.063(3) Uani 1 1 d G U . . .
H11 H -0.1558 0.5797 -0.3195 0.075 Uiso 1 1 calc R U . . .
C12 C -0.2210(11) 0.6353(8) -0.2360(11) 0.063(3) Uani 1 1 d G U . . .
H12 H -0.2696 0.6482 -0.2804 0.075 Uiso 1 1 calc R U . . .
C13 C -0.2175(12) 0.6571(7) -0.1479(12) 0.063(3) Uani 1 1 d G U . . .
H13 H -0.2637 0.6850 -0.1321 0.075 Uiso 1 1 calc R U . . .
C14 C -0.1463(13) 0.6382(8) -0.0830(9) 0.063(3) Uani 1 1 d G U . . .
H14 H -0.1439 0.6530 -0.0228 0.075 Uiso 1 1 calc R U . . .
C15 C 0.4362(13) 0.7312(7) -0.0776(10) 0.057(3) Uani 1 1 d G U . . .
C16 C 0.4086(12) 0.7867(6) -0.1065(11) 0.057(3) Uani 1 1 d G U . . .
H16 H 0.3620 0.8076 -0.0762 0.069 Uiso 1 1 calc R U . . .
C17 C 0.4493(13) 0.8117(5) -0.1798(12) 0.057(3) Uani 1 1 d G U . . .
H17 H 0.4305 0.8497 -0.1997 0.069 Uiso 1 1 calc R U . . .
C18 C 0.5176(13) 0.7811(7) -0.2242(10) 0.057(3) Uani 1 1 d G U . . .
H18 H 0.5454 0.7982 -0.2744 0.069 Uiso 1 1 calc R U . . .
C19 C 0.5452(12) 0.7255(6) -0.1953(11) 0.057(3) Uani 1 1 d G U . . .
H19 H 0.5919 0.7046 -0.2256 0.069 Uiso 1 1 calc R U . . .
C20 C 0.5045(13) 0.7005(5) -0.1220(12) 0.057(3) Uani 1 1 d G U . . .
H20 H 0.5233 0.6625 -0.1021 0.069 Uiso 1 1 calc R U . . .
C21 C 0.2165(11) 0.6318(6) 0.2643(9) 0.048(2) Uani 1 1 d G U . . .
C22 C 0.1597(12) 0.6736(5) 0.3024(10) 0.048(2) Uani 1 1 d G U . . .
H22 H 0.1507 0.7107 0.2744 0.057 Uiso 1 1 calc R U . . .
C23 C 0.1162(11) 0.6611(5) 0.3813(10) 0.048(2) Uani 1 1 d G U . . .
H23 H 0.0774 0.6896 0.4073 0.057 Uiso 1 1 calc R U . . .
C24 C 0.1294(11) 0.6069(6) 0.4221(9) 0.048(2) Uani 1 1 d G U . . .
H24 H 0.0997 0.5982 0.4761 0.057 Uiso 1 1 calc R U . . .
C25 C 0.1862(12) 0.5651(5) 0.3840(10) 0.048(2) Uani 1 1 d G U . . .
H25 H 0.1951 0.5280 0.4120 0.057 Uiso 1 1 calc R U . . .
C26 C 0.2297(11) 0.5776(5) 0.3051(10) 0.048(2) Uani 1 1 d G U . . .
C28 C 0.3049(16) 0.6659(9) 0.1250(16) 0.048(2) Uani 1 1 d . U . . .
C30 C 0.1428(19) 0.5474(9) 0.0688(18) 0.055(2) Uani 1 1 d . U . . .
C31 C -0.348(6) 0.839(3) 0.015(5) 0.095(6) Uani 0.5 1 d G U P A -1
H31A H -0.3634 0.7997 0.0343 0.114 Uiso 0.5 1 calc R U P A -1
H31B H -0.3740 0.8676 0.0562 0.114 Uiso 0.5 1 calc R U P A -1
H31C H -0.3776 0.8459 -0.0470 0.114 Uiso 0.5 1 calc R U P A -1
C32 C -0.189(6) 0.793(3) -0.028(4) 0.095(6) Uani 0.5 1 d . U P A -1
H32A H -0.1210 0.8044 -0.0210 0.114 Uiso 0.5 1 calc R U P A -1
H32B H -0.1970 0.7562 0.0049 0.114 Uiso 0.5 1 calc R U P A -1
H32C H -0.2097 0.7876 -0.0922 0.114 Uiso 0.5 1 calc R U P A -1
C35 C -0.201(6) 0.898(3) -0.008(5) 0.095(6) Uani 0.5 1 d . U P A -1
H35 H -0.1366 0.8988 -0.0242 0.114 Uiso 0.5 1 calc R U P A -1
O34 O -0.254(18) 0.9405(16) -0.003(12) 0.095(6) Uani 0.5 1 d . U P A -1
N36 N -0.256(8) 0.845(2) 0.016(4) 0.095(6) Uani 0.5 1 d . U P A -1

loop_
_atom_site_aniso_label
_atom_site_aniso_U_11
_atom_site_aniso_U_22
_atom_site_aniso_U_33
_atom_site_aniso_U_23
_atom_site_aniso_U_13
_atom_site_aniso_U_12
Au1 0.0558(7) 0.0392(6) 0.0574(7) -0.0020(4) 0.0017(5) -0.0038(5)
Au2 0.0580(7) 0.0381(6) 0.0528(6) 0.0001(4) 0.0009(5) -0.0019(5)
N27 0.050(5) 0.033(4) 0.059(5) 0.005(4) -0.004(4) 0.001(4)
N29 0.058(5) 0.038(4) 0.071(5) -0.001(4) 0.013(4) 0.002(4)
C3 0.058(5) 0.038(4) 0.071(5) -0.001(4) 0.013(4) 0.001(4)
C4 0.058(5) 0.038(4) 0.071(5) -0.001(4) 0.013(4) 0.001(4)
C5 0.058(5) 0.038(4) 0.071(5) -0.001(4) 0.013(4) 0.001(4)
C6 0.058(5) 0.038(4) 0.071(5) 0.000(4) 0.013(4) 0.002(4)
C7 0.058(5) 0.038(4) 0.071(5) -0.001(4) 0.013(4) 0.002(4)
C8 0.058(5) 0.038(4) 0.071(5) -0.001(4) 0.013(4) 0.002(4)
C9 0.069(6) 0.056(6) 0.060(5) 0.002(5) -0.004(5) -0.001(5)
C10 0.069(6) 0.056(6) 0.060(5) 0.002(5) -0.004(5) -0.001(5)
C11 0.069(6) 0.056(6) 0.060(5) 0.002(5) -0.004(5) 0.000(5)
C12 0.069(6) 0.056(6) 0.060(5) 0.002(5) -0.004(5) 0.000(5)
C13 0.069(6) 0.056(6) 0.060(5) 0.002(5) -0.004(5) 0.000(5)
C14 0.069(6) 0.056(6) 0.060(5) 0.002(5) -0.004(5) 0.000(5)
C15 0.058(6) 0.042(5) 0.071(6) 0.009(4) -0.002(5) 0.004(5)
C16 0.058(6) 0.042(5) 0.071(6) 0.009(4) -0.002(5) 0.004(5)
C17 0.058(6) 0.042(5) 0.071(6) 0.009(4) -0.002(5) 0.004(5)
C18 0.058(6) 0.042(5) 0.071(6) 0.009(4) -0.002(5) 0.004(5)
C19 0.058(6) 0.042(5) 0.071(6) 0.009(4) -0.002(5) 0.004(5)
C20 0.058(6) 0.042(5) 0.071(6) 0.009(4) -0.002(5) 0.004(5)
C21 0.050(5) 0.033(4) 0.059(5) 0.005(4) -0.004(4) 0.000(4)
C22 0.050(5) 0.033(4) 0.059(5) 0.005(4) -0.004(4) 0.000(4)
C23 0.050(5) 0.033(4) 0.059(5) 0.005(4) -0.004(4) 0.000(4)
C24 0.050(5) 0.033(4) 0.059(5) 0.005(4) -0.004(4) 0.000(4)
C25 0.050(5) 0.033(4) 0.059(5) 0.005(4) -0.004(4) 0.000(4)
C26 0.050(5) 0.033(4) 0.059(5) 0.005(4) -0.004(4) 0.000(4)
C28 0.051(5) 0.032(4) 0.059(5) 0.005(4) -0.004(4) 0.001(4)
C30 0.058(5) 0.038(4) 0.071(5) -0.001(4) 0.014(4) 0.002(4)
C31 0.147(12) 0.077(10) 0.061(13) 0.023(11) 0.014(13) 0.013(11)
C32 0.147(12) 0.077(10) 0.061(13) 0.023(11) 0.015(13) 0.013(11)
C35 0.147(12) 0.077(10) 0.061(13) 0.023(11) 0.014(13) 0.013(11)
O34 0.147(12) 0.077(10) 0.061(13) 0.023(11) 0.014(13) 0.013(11)
N36 0.147(12) 0.077(10) 0.061(13) 0.023(11) 0.014(13) 0.013(11)

loop_
_atom_type_symbol
_atom_type_description
_atom_type_scat_dispersion_real
_atom_type_scat_dispersion_imag
_atom_type_scat_source
H H 0.0000 0.0000
;
International Tables for Crystallography
(Vol. C, Table 6.1.1.4)
;
Au Au -2.0133 8.8022
;
International Tables for Crystallography
(Vol. C, Tables 4.2.6.8 and 6.1.1.4)
;
N N 0.0061 0.0033
;
International Tables for Crystallography
(Vol. C, Tables 4.2.6.8 and 6.1.1.4)
;
C C 0.0033 0.0016
;
International Tables for Crystallography
(Vol. C, Tables 4.2.6.8 and 6.1.1.4)
;
O O 0.0106 0.0060
;
International Tables for Crystallography
(Vol. C, Tables 4.2.6.8 and 6.1.1.4)
;

loop_
_geom_angle_atom_site_label_1
_geom_angle_atom_site_label_2
_geom_angle_atom_site_label_3
_geom_angle
_geom_angle_site_symmetry_1
_geom_angle_site_symmetry_3
C30 Au1 C9 179.4(8) . .
C30 Au1 Au2 89.5(6) . 2
C9 Au1 Au2 90.8(5) . 2
C28 Au2 C15 175.6(8) . .
C28 Au2 Au1 88.1(7) . 2
C15 Au2 Au1 96.3(4) . 2
C28 Au2 Au2 70.0(7) . 2
C15 Au2 Au2 108.2(5) . 2
Au1 Au2 Au2 113.61(3) 2 2
C28 N27 C21 175.2(19) . .
C30 N29 C3 179(2) . .
N29 C3 C4 121.7(12) . .
N29 C3 C8 117.8(12) . .
C4 C3 C8 120.1 . .
C5 C4 C3 119.9 . .
C5 C4 C26 117.9(12) . .
C3 C4 C26 122.2(12) . .
C4 C5 C6 120.0 . .
C4 C5 H5 120.0 . .
C6 C5 H5 120.0 . .
C7 C6 C5 120.1 . .
C7 C6 H6 120.0 . .
C5 C6 H6 120.0 . .
C8 C7 C6 119.9 . .
C8 C7 H7 120.0 . .
C6 C7 H7 120.0 . .
C7 C8 C3 120.0 . .
C7 C8 H8 120.0 . .
C3 C8 H8 120.0 . .
C10 C9 C14 120.1 . .
C10 C9 Au1 117.3(9) . .
C14 C9 Au1 122.4(9) . .
C11 C10 C9 119.9 . .
C11 C10 H10 120.0 . .
C9 C10 H10 120.0 . .
C10 C11 C12 120.0 . .
C10 C11 H11 120.0 . .
C12 C11 H11 120.0 . .
C11 C12 C13 120.1 . .
C11 C12 H12 119.9 . .
C13 C12 H12 119.9 . .
C14 C13 C12 119.9 . .
C14 C13 H13 120.0 . .
C12 C13 H13 120.0 . .
C13 C14 C9 120.0 . .
C13 C14 H14 120.0 . .
C9 C14 H14 120.0 . .
C16 C15 C20 120.1 . .
C16 C15 Au2 118.7(8) . .
C20 C15 Au2 121.1(8) . .
C17 C16 C15 119.9 . .
C17 C16 H16 120.1 . .
C15 C16 H16 120.1 . .
C16 C17 C18 120.0 . .
C16 C17 H17 120.0 . .
C18 C17 H17 120.0 . .
C19 C18 C17 120.1 . .
C19 C18 H18 119.9 . .
C17 C18 H18 119.9 . .
C20 C19 C18 119.9 . .
C20 C19 H19 120.1 . .
C18 C19 H19 120.1 . .
C19 C20 C15 120.0 . .
C19 C20 H20 120.0 . .
C15 C20 H20 120.0 . .
N27 C21 C26 121.6(11) . .
N27 C21 C22 118.1(11) . .
C26 C21 C22 120.1 . .
C23 C22 C21 120.1 . .
C23 C22 H22 120.0 . .
C21 C22 H22 120.0 . .
C24 C23 C22 119.8 . .
C24 C23 H23 120.1 . .
C22 C23 H23 120.1 . .
C23 C24 C25 120.1 . .
C23 C24 H24 120.0 . .
C25 C24 H24 120.0 . .
C26 C25 C24 120.1 . .
C26 C25 H25 119.9 . .
C24 C25 H25 119.9 . .
C21 C26 C25 119.8 . .
C21 C26 C4 121.1(11) . .
C25 C26 C4 119.0(11) . .
N27 C28 Au2 178.0(13) . .
N29 C30 Au1 179(2) . .
N36 C31 H31A 109.5 . .
N36 C31 H31B 109.5 . .
H31A C31 H31B 109.5 . .
N36 C31 H31C 109.5 . .
H31A C31 H31C 109.5 . .
H31B C31 H31C 109.5 . .
N36 C32 H32A 109.5 . .
N36 C32 H32B 109.5 . .
H32A C32 H32B 109.5 . .
N36 C32 H32C 109.5 . .
H32A C32 H32C 109.5 . .
H32B C32 H32C 109.5 . .
O34 C35 N36 108(10) . .
O34 C35 H35 126.1 . .
N36 C35 H35 126.1 . .
C31 N36 C35 128(7) . .
C31 N36 C32 120(7) . .
C35 N36 C32 100(6) . .

loop_
_geom_bond_atom_site_label_1
_geom_bond_atom_site_label_2
_geom_bond_distance
_geom_bond_site_symmetry_2
Au1 C30 1.94(3) .
Au1 C9 2.080(13) .
Au1 Au2 3.1089(15) 2
Au2 C28 1.87(2) .
Au2 C15 2.071(11) .
Au2 Au1 3.1090(15) 2
Au2 Au2 3.363(2) 2
N27 C28 1.23(3) .
N27 C21 1.38(2) .
N29 C30 1.17(3) .
N29 C3 1.38(3) .
C3 C4 1.3912 .
C3 C8 1.3922 .
C4 C5 1.3895 .
C4 C26 1.508(15) .
C5 C6 1.3920 .
C5 H5 0.9500 .
C6 C7 1.3912 .
C6 H6 0.9500 .
C7 C8 1.3895 .
C7 H7 0.9500 .
C8 H8 0.9500 .
C9 C10 1.3914 .
C9 C14 1.3917 .
C10 C11 1.3895 .
C10 H10 0.9500 .
C11 C12 1.3914 .
C11 H11 0.9500 .
C12 C13 1.3918 .
C12 H12 0.9500 .
C13 C14 1.3896 .
C13 H13 0.9500 .
C14 H14 0.9500 .
C15 C16 1.3891 .
C15 C20 1.3919 .
C16 C17 1.3882 .
C16 H16 0.9500 .
C17 C18 1.3918 .
C17 H17 0.9500 .
C18 C19 1.3890 .
C18 H18 0.9500 .
C19 C20 1.3881 .
C19 H19 0.9500 .
C20 H20 0.9500 .
C21 C26 1.3885 .
C21 C22 1.3922 .
C22 C23 1.3891 .
C22 H22 0.9500 .
C23 C24 1.3885 .
C23 H23 0.9500 .
C24 C25 1.3918 .
C24 H24 0.9500 .
C25 C26 1.3889 .
C25 H25 0.9500 .
C31 N36 1.29(11) .
C31 H31A 0.9800 .
C31 H31B 0.9800 .
C31 H31C 0.9800 .
C32 N36 1.69(9) .
C32 H32A 0.9800 .
C32 H32B 0.9800 .
C32 H32C 0.9800 .
C35 O34 1.22(18) .
C35 N36 1.50(9) .
C35 H35 0.9500 .

loop_
_geom_torsion_atom_site_label_1
_geom_torsion_atom_site_label_2
_geom_torsion_atom_site_label_3
_geom_torsion_atom_site_label_4
_geom_torsion
N29 C3 C4 C5 172.4(12)
C8 C3 C4 C5 0.0
N29 C3 C4 C26 -6.1(15)
C8 C3 C4 C26 -178.5(15)
C3 C4 C5 C6 0.0
C26 C4 C5 C6 178.6(14)
C4 C5 C6 C7 0.0
C5 C6 C7 C8 0.0
C6 C7 C8 C3 0.0
N29 C3 C8 C7 -172.7(12)
C4 C3 C8 C7 0.0
C14 C9 C10 C11 0.0
Au1 C9 C10 C11 -175.3(12)
C9 C10 C11 C12 0.0
C10 C11 C12 C13 0.0
C11 C12 C13 C14 0.0
C12 C13 C14 C9 0.0
C10 C9 C14 C13 0.0
Au1 C9 C14 C13 175.1(13)
C20 C15 C16 C17 0.0
Au2 C15 C16 C17 -177.2(13)
C15 C16 C17 C18 0.0
C16 C17 C18 C19 0.0
C17 C18 C19 C20 0.0
C18 C19 C20 C15 0.0
C16 C15 C20 C19 0.0
Au2 C15 C20 C19 177.2(13)
N27 C21 C22 C23 -174.6(12)
C26 C21 C22 C23 0.0
C21 C22 C23 C24 0.0
C22 C23 C24 C25 0.0
C23 C24 C25 C26 0.0
N27 C21 C26 C25 174.4(12)
C22 C21 C26 C25 0.0
N27 C21 C26 C4 -2.3(16)
C22 C21 C26 C4 -176.7(15)
C24 C25 C26 C21 0.0
C24 C25 C26 C4 176.8(15)
C5 C4 C26 C21 127.0(11)
C3 C4 C26 C21 -54.5(16)
C5 C4 C26 C25 -49.8(14)
C3 C4 C26 C25 128.8(11)
O34 C35 N36 C31 20(12)
O34 C35 N36 C32 162(11)
